data_4035741
loop_
_publ_author_name
'Mamedov, Vakhid A.'
'Mamedova, Vera L.'
'Kadyrova, Saniya F.'
'Galimullina, Venera R.'
'Khikmatova, Gul'naz Z.'
'Korshin, Dmitry E.'
'Gubaidullin, Aidar T.'
'Krivolapov, Dmitry B.'
'Rizvanov, Il'dar Kh'
'Bazanova, Olga B.'
'Sinyashin, Oleg G.'
'Latypov, Shamil K.'

_publ_section_title
;
 Synthesis of 3-Hydroxy-4-arylquinolin-2-ones Including Viridicatol via a
 Darzens Condensation/Friedel-Crafts Alkylation Strategy.
;
_journal_issue 21
_journal_name_full 'The Journal of organic chemistry'
_journal_page_first 13132
_journal_page_last 13145
_journal_paper_doi 10.1021/acs.joc.8b01871
_journal_volume 83
_journal_year 2018
_chemical_formula_moiety 'C16 H13 Cl2 N O2'
_chemical_formula_sum 'C16 H13 Cl2 N O2'
_chemical_formula_weight 322.17
_space_group_crystal_system monoclinic
_space_group_IT_number 14
_space_group_name_Hall '-P 2ybc'
_space_group_name_H-M_alt 'P 1 21/c 1'
_atom_sites_solution_hydrogens geom
_audit_creation_method SHELXL-2014/7
_cell_angle_alpha 90
_cell_angle_beta 97.218(3)
_cell_angle_gamma 90
_cell_formula_units_Z 8
_cell_length_a 9.868(3)
_cell_length_b 12.526(3)
_cell_length_c 24.997(7)
_cell_measurement_reflns_used 7433
_cell_measurement_temperature 150(2)
_cell_measurement_theta_max 28.10
_cell_measurement_theta_min 2.31
_cell_volume 3065.3(15)
_computing_cell_refinement 'Bruker SAINT'
_computing_data_collection 'Bruker APEX2'
_computing_data_reduction 'Bruker SAINT'
_computing_molecular_graphics 'Bruker SHELXTL'
_computing_publication_material 'Bruker SHELXTL'
_computing_structure_refinement 'SHELXL-2014/7 (Sheldrick, 2014)'
_diffrn_ambient_temperature 150(2)
_diffrn_measured_fraction_theta_full 0.990
_diffrn_measured_fraction_theta_max 0.917
_diffrn_measurement_device_type 'Bruker APEX-II CCD'
_diffrn_measurement_method '\f and \w scans'
_diffrn_radiation_monochromator graphite
_diffrn_radiation_source 'sealed tube'
_diffrn_radiation_type MoK\a
_diffrn_radiation_wavelength 0.71073
_diffrn_reflns_av_R_equivalents 0.0489
_diffrn_reflns_av_unetI/netI 0.0446
_diffrn_reflns_Laue_measured_fraction_full 0.990
_diffrn_reflns_Laue_measured_fraction_max 0.917
_diffrn_reflns_limit_h_max 13
_diffrn_reflns_limit_h_min -13
_diffrn_reflns_limit_k_max 17
_diffrn_reflns_limit_k_min -17
_diffrn_reflns_limit_l_max 34
_diffrn_reflns_limit_l_min -34
_diffrn_reflns_number 36234
_diffrn_reflns_point_group_measured_fraction_full 0.990
_diffrn_reflns_point_group_measured_fraction_max 0.917
_diffrn_reflns_theta_full 25.242
_diffrn_reflns_theta_max 29.653
_diffrn_reflns_theta_min 1.642
_exptl_absorpt_coefficient_mu 0.426
_exptl_absorpt_correction_T_max 0.7459
_exptl_absorpt_correction_T_min 0.6109
_exptl_absorpt_correction_type multi-scan
_exptl_absorpt_process_details
;
 G.M. Sheldrick (1998a). SADABS v.2.01, Bruker.
 Siemens Area Detector Absorption Correction Program.
 Bruker AXS. Madison. Wisconsin. USA
;
_exptl_crystal_colour colorless
_exptl_crystal_density_diffrn 1.396
_exptl_crystal_description prism
_exptl_crystal_F_000 1328
_exptl_crystal_size_max 0.560
_exptl_crystal_size_mid 0.390
_exptl_crystal_size_min 0.340
_refine_diff_density_max 0.336
_refine_diff_density_min -0.284
_refine_diff_density_rms 0.054
_refine_ls_extinction_method none
_refine_ls_goodness_of_fit_ref 1.009
_refine_ls_hydrogen_treatment constr
_refine_ls_matrix_type full
_refine_ls_number_parameters 381
_refine_ls_number_reflns 7950
_refine_ls_number_restraints 0
_refine_ls_restrained_S_all 1.009
_refine_ls_R_factor_all 0.0693
_refine_ls_R_factor_gt 0.0443
_refine_ls_shift/su_max 0.001
_refine_ls_shift/su_mean 0.000
_refine_ls_structure_factor_coef Fsqd
_refine_ls_weighting_details 'w=1/[\s^2^(Fo^2^)+(0.0461P)^2^+0.7897P] where P=(Fo^2^+2Fc^2^)/3'
_refine_ls_weighting_scheme calc
_refine_ls_wR_factor_gt 0.0956
_refine_ls_wR_factor_ref 0.1054
_reflns_Friedel_coverage 0.000
_reflns_number_gt 5830
_reflns_number_total 7950
_reflns_threshold_expression 'I > 2\s(I)'
_cod_data_source_file jo8b01871_si_007.cif
_cod_data_source_block v502_fin
_cod_original_cell_volume 3065.4(14)
_cod_original_sg_symbol_H-M 'P 21/c'
_cod_database_code 4035741
_shelx_shelxl_version_number 2014/7
_shelx_space_group_comment
;
The symmetry employed for this shelxl refinement is uniquely defined
by the following loop, which should always be used as a source of
symmetry information in preference to the above space-group names.
They are only intended as comments.
;
_shelx_estimated_absorpt_t_min 0.796
_shelx_estimated_absorpt_t_max 0.869
_exptl_absorpt_special_details
;
 Additional spherical absorption correction applied with mu*r =  0.2000
 Lambda/2 correction factor = 0.0015
;

loop_
_space_group_symop_operation_xyz
'x, y, z'
'-x, y+1/2, -z+1/2'
'-x, -y, -z'
'x, -y-1/2, z-1/2'

loop_
_atom_site_label
_atom_site_type_symbol
_atom_site_fract_x
_atom_site_fract_y
_atom_site_fract_z
_atom_site_U_iso_or_equiv
_atom_site_adp_type
_atom_site_occupancy
_atom_site_site_symmetry_order
_atom_site_calc_flag
_atom_site_refinement_flags_posn
_atom_site_refinement_flags_adp
C1A C 0.47569(17) 0.46723(13) 0.28733(6) 0.0217(3) Uani 1 1 d . .
C1B C 1.02212(16) 0.64084(13) 0.22211(6) 0.0209(3) Uani 1 1 d . .
C2A C 0.46330(16) 0.55791(13) 0.32778(6) 0.0198(3) Uani 1 1 d . .
C2B C 1.02587(16) 0.54716(13) 0.18291(6) 0.0190(3) Uani 1 1 d . .
C3A C 0.33427(17) 0.55655(13) 0.35558(7) 0.0221(3) Uani 1 1 d . .
H3A H 0.2542 0.5636 0.3270 0.027 Uiso 1 1 calc R U
C3B C 1.15189(17) 0.54492(13) 0.15330(7) 0.0224(3) Uani 1 1 d . .
H3B H 1.2342 0.5390 0.1809 0.027 Uiso 1 1 calc R U
C11A C 0.71161(17) 0.43822(14) 0.32724(7) 0.0267(4) Uani 1 1 d . .
C11B C 0.78097(16) 0.67397(13) 0.18930(6) 0.0206(3) Uani 1 1 d . .
C12A C 0.70040(19) 0.42220(15) 0.38105(7) 0.0299(4) Uani 1 1 d . .
H12A H 0.6170 0.3975 0.3919 0.036 Uiso 1 1 calc R U
C12B C 0.77820(18) 0.67139(13) 0.13379(7) 0.0243(4) Uani 1 1 d . .
H12B H 0.8593 0.6841 0.1179 0.029 Uiso 1 1 calc R U
C13A C 0.8122(2) 0.44247(17) 0.41933(8) 0.0417(5) Uani 1 1 d . .
H13A H 0.8048 0.4322 0.4565 0.050 Uiso 1 1 calc R U
C13B C 0.65644(19) 0.65020(15) 0.10143(7) 0.0300(4) Uani 1 1 d . .
H13B H 0.6549 0.6457 0.0634 0.036 Uiso 1 1 calc R U
C14A C 0.9329(2) 0.4772(2) 0.40376(11) 0.0569(7) Uani 1 1 d . .
H14A H 1.0086 0.4919 0.4301 0.068 Uiso 1 1 calc R U
C14B C 0.5374(2) 0.63558(16) 0.12435(8) 0.0362(5) Uani 1 1 d . .
H14B H 0.4541 0.6210 0.1022 0.043 Uiso 1 1 calc R U
C15A C 0.9446(2) 0.4905(2) 0.35004(11) 0.0655(8) Uani 1 1 d . .
H15A H 1.0290 0.5132 0.3394 0.079 Uiso 1 1 calc R U
C15B C 0.54013(19) 0.64227(18) 0.17963(8) 0.0383(5) Uani 1 1 d . .
H15B H 0.4578 0.6345 0.1953 0.046 Uiso 1 1 calc R U
C16A C 0.8345(2) 0.47133(19) 0.31125(9) 0.0456(6) Uani 1 1 d . .
H16A H 0.8430 0.4807 0.2741 0.055 Uiso 1 1 calc R U
C16B C 0.66144(18) 0.66023(15) 0.21232(7) 0.0304(4) Uani 1 1 d . .
H16B H 0.6630 0.6632 0.2504 0.036 Uiso 1 1 calc R U
C17A C 0.6160(2) 0.35092(17) 0.24070(8) 0.0397(5) Uani 1 1 d . .
H171 H 0.5305 0.3133 0.2288 0.060 Uiso 1 1 calc R U
H172 H 0.6885 0.2988 0.2513 0.060 Uiso 1 1 calc R U
H173 H 0.6413 0.3950 0.2111 0.060 Uiso 1 1 calc R U
C17B C 0.9027(2) 0.77364(17) 0.26729(9) 0.0442(5) Uani 1 1 d . .
H174 H 0.9920 0.8086 0.2740 0.066 Uiso 1 1 calc R U
H175 H 0.8825 0.7381 0.3003 0.066 Uiso 1 1 calc R U
H176 H 0.8322 0.8272 0.2564 0.066 Uiso 1 1 calc R U
C31A C 0.32912(16) 0.64798(13) 0.39412(6) 0.0214(3) Uani 1 1 d . .
C31B C 1.15616(17) 0.45516(13) 0.11406(6) 0.0223(3) Uani 1 1 d . .
C32A C 0.26344(18) 0.74057(14) 0.37491(7) 0.0270(4) Uani 1 1 d . .
H32A H 0.2178 0.7423 0.3391 0.032 Uiso 1 1 calc R U
C32B C 1.26529(19) 0.38466(15) 0.12050(7) 0.0294(4) Uani 1 1 d . .
H32B H 1.3356 0.3936 0.1498 0.035 Uiso 1 1 calc R U
C33A C 0.26324(19) 0.83037(15) 0.40693(7) 0.0305(4) Uani 1 1 d . .
H33A H 0.2201 0.8942 0.3931 0.037 Uiso 1 1 calc R U
C33B C 1.2727(2) 0.30121(16) 0.08457(7) 0.0362(5) Uani 1 1 d . .
H33B H 1.3474 0.2529 0.0891 0.043 Uiso 1 1 calc R U
C34A C 0.32664(18) 0.82612(14) 0.45928(7) 0.0256(4) Uani 1 1 d . .
C34B C 1.1702(2) 0.28942(14) 0.04230(7) 0.0320(4) Uani 1 1 d . .
C35A C 0.39281(19) 0.73516(15) 0.47961(7) 0.0316(4) Uani 1 1 d . .
H35A H 0.4367 0.7334 0.5157 0.038 Uiso 1 1 calc R U
C35B C 1.0596(2) 0.35803(14) 0.03497(7) 0.0299(4) Uani 1 1 d . .
H35B H 0.9891 0.3482 0.0058 0.036 Uiso 1 1 calc R U
C36A C 0.39433(19) 0.64626(15) 0.44667(7) 0.0318(4) Uani 1 1 d . .
H36A H 0.4405 0.5834 0.4602 0.038 Uiso 1 1 calc R U
C36B C 1.05356(18) 0.44138(14) 0.07099(7) 0.0262(4) Uani 1 1 d . .
H36B H 0.9787 0.4896 0.0663 0.031 Uiso 1 1 calc R U
N1A N 0.59755(15) 0.41937(12) 0.28695(6) 0.0259(3) Uani 1 1 d . .
N1B N 0.90465(14) 0.69412(11) 0.22412(6) 0.0232(3) Uani 1 1 d . .
O1A O 0.37478(12) 0.45069(10) 0.25424(5) 0.0294(3) Uani 1 1 d . .
O1B O 1.12785(12) 0.65721(10) 0.25262(5) 0.0293(3) Uani 1 1 d . .
O2A O 0.53950(12) 0.63314(10) 0.33064(5) 0.0278(3) Uani 1 1 d . .
O2B O 0.94469(12) 0.47522(9) 0.18106(4) 0.0231(2) Uani 1 1 d . .
Cl3A Cl 0.32383(5) 0.42787(4) 0.38634(2) 0.03462(12) Uani 1 1 d . .
Cl3B Cl 1.15702(5) 0.67398(3) 0.12087(2) 0.03187(11) Uani 1 1 d . .
Cl4A Cl 0.32123(5) 0.93841(4) 0.50014(2) 0.03657(12) Uani 1 1 d . .
Cl4B Cl 1.17952(7) 0.18607(4) -0.00380(2) 0.05085(16) Uani 1 1 d . .

loop_
_atom_site_aniso_label
_atom_site_aniso_U_11
_atom_site_aniso_U_22
_atom_site_aniso_U_33
_atom_site_aniso_U_23
_atom_site_aniso_U_13
_atom_site_aniso_U_12
C1A 0.0223(9) 0.0212(8) 0.0222(8) 0.0011(6) 0.0060(7) -0.0005(7)
C1B 0.0194(8) 0.0219(8) 0.0214(8) -0.0019(6) 0.0024(6) -0.0007(6)
C2A 0.0176(8) 0.0217(8) 0.0199(8) 0.0023(6) 0.0019(6) 0.0006(6)
C2B 0.0189(8) 0.0211(8) 0.0162(7) 0.0012(6) -0.0013(6) 0.0039(6)
C3A 0.0186(8) 0.0219(8) 0.0266(8) 0.0014(7) 0.0058(6) 0.0002(6)
C3B 0.0181(8) 0.0245(8) 0.0248(8) -0.0019(7) 0.0027(6) 0.0005(6)
C11A 0.0208(9) 0.0276(9) 0.0321(9) 0.0022(7) 0.0051(7) 0.0040(7)
C11B 0.0179(8) 0.0190(8) 0.0244(8) -0.0017(6) 0.0000(6) 0.0016(6)
C12A 0.0258(10) 0.0327(10) 0.0316(9) -0.0009(8) 0.0058(7) 0.0029(8)
C12B 0.0257(9) 0.0223(8) 0.0257(8) 0.0020(7) 0.0067(7) 0.0042(7)
C13A 0.0427(12) 0.0466(13) 0.0340(11) -0.0004(9) -0.0029(9) 0.0067(10)
C13B 0.0321(10) 0.0326(10) 0.0236(9) 0.0003(7) -0.0035(7) 0.0062(8)
C14A 0.0314(12) 0.0690(17) 0.0648(16) 0.0109(13) -0.0156(11) -0.0032(11)
C14B 0.0276(10) 0.0411(11) 0.0369(11) 0.0023(9) -0.0079(8) -0.0056(8)
C15A 0.0208(11) 0.098(2) 0.0771(18) 0.0310(16) 0.0030(11) -0.0062(12)
C15B 0.0220(10) 0.0523(13) 0.0408(11) 0.0054(9) 0.0050(8) -0.0065(9)
C16A 0.0239(10) 0.0683(16) 0.0461(12) 0.0192(11) 0.0100(9) 0.0047(10)
C16B 0.0252(10) 0.0408(11) 0.0258(9) 0.0009(8) 0.0057(7) -0.0008(8)
C17A 0.0464(13) 0.0395(11) 0.0348(10) -0.0123(9) 0.0106(9) 0.0104(9)
C17B 0.0345(11) 0.0442(12) 0.0510(13) -0.0297(10) -0.0060(9) 0.0104(9)
C31A 0.0168(8) 0.0264(9) 0.0224(8) 0.0011(6) 0.0082(6) 0.0004(6)
C31B 0.0211(8) 0.0254(9) 0.0216(8) 0.0009(6) 0.0069(6) 0.0011(7)
C32A 0.0297(10) 0.0338(10) 0.0172(8) 0.0004(7) 0.0018(7) 0.0076(8)
C32B 0.0294(10) 0.0383(10) 0.0206(8) -0.0011(7) 0.0036(7) 0.0085(8)
C33A 0.0364(11) 0.0316(10) 0.0230(8) 0.0024(7) 0.0017(8) 0.0133(8)
C33B 0.0442(12) 0.0354(11) 0.0307(10) 0.0021(8) 0.0106(9) 0.0173(9)
C34A 0.0281(9) 0.0286(9) 0.0216(8) -0.0021(7) 0.0092(7) 0.0016(7)
C34B 0.0522(12) 0.0250(9) 0.0218(8) -0.0024(7) 0.0167(8) -0.0006(8)
C35A 0.0359(11) 0.0367(10) 0.0205(8) 0.0019(7) -0.0034(7) 0.0036(8)
C35B 0.0361(11) 0.0313(10) 0.0224(8) -0.0023(7) 0.0039(7) -0.0054(8)
C36A 0.0349(11) 0.0293(10) 0.0297(9) 0.0043(7) -0.0010(8) 0.0083(8)
C36B 0.0259(9) 0.0274(9) 0.0251(8) 0.0003(7) 0.0017(7) 0.0027(7)
N1A 0.0246(8) 0.0286(8) 0.0251(7) -0.0045(6) 0.0060(6) 0.0035(6)
N1B 0.0182(7) 0.0250(7) 0.0258(7) -0.0093(6) 0.0009(6) 0.0009(6)
O1A 0.0266(7) 0.0304(7) 0.0298(7) -0.0050(5) -0.0015(5) 0.0000(5)
O1B 0.0218(6) 0.0354(7) 0.0291(6) -0.0105(5) -0.0033(5) 0.0020(5)
O2A 0.0261(7) 0.0262(6) 0.0332(7) -0.0036(5) 0.0119(5) -0.0058(5)
O2B 0.0254(6) 0.0207(6) 0.0237(6) 0.0001(5) 0.0046(5) -0.0014(5)
Cl3A 0.0355(3) 0.0253(2) 0.0465(3) 0.00440(19) 0.0186(2) -0.00518(19)
Cl3B 0.0325(2) 0.0245(2) 0.0417(3) -0.00005(18) 0.0167(2) -0.00482(18)
Cl4A 0.0508(3) 0.0344(3) 0.0246(2) -0.00637(18) 0.0054(2) 0.0051(2)
Cl4B 0.0886(5) 0.0335(3) 0.0345(3) -0.0107(2) 0.0236(3) 0.0002(3)

loop_
_atom_type_symbol
_atom_type_description
_atom_type_scat_dispersion_real
_atom_type_scat_dispersion_imag
_atom_type_scat_source
C C 0.0033 0.0016 'International Tables Vol C Tables 4.2.6.8 and 6.1.1.4'
H H 0.0000 0.0000 'International Tables Vol C Tables 4.2.6.8 and 6.1.1.4'
N N 0.0061 0.0033 'International Tables Vol C Tables 4.2.6.8 and 6.1.1.4'
O O 0.0106 0.0060 'International Tables Vol C Tables 4.2.6.8 and 6.1.1.4'
Cl Cl 0.1484 0.1585 'International Tables Vol C Tables 4.2.6.8 and 6.1.1.4'

loop_
_geom_angle_atom_site_label_1
_geom_angle_atom_site_label_2
_geom_angle_atom_site_label_3
_geom_angle
O1A C1A N1A 124.73(15)
O1A C1A C2A 116.28(14)
N1A C1A C2A 118.65(14)
O1B C1B N1B 124.24(15)
O1B C1B C2B 115.94(14)
N1B C1B C2B 119.63(14)
O2A C2A C3A 122.24(14)
O2A C2A C1A 121.19(14)
C3A C2A C1A 115.58(13)
O2B C2B C3B 123.18(14)
O2B C2B C1B 121.93(14)
C3B C2B C1B 114.27(13)
C31A C3A C2A 112.41(13)
C31A C3A Cl3A 113.68(11)
C2A C3A Cl3A 107.54(11)
C31B C3B C2B 115.08(14)
C31B C3B Cl3B 111.86(11)
C2B C3B Cl3B 105.73(11)
C12A C11A C16A 120.34(18)
C12A C11A N1A 120.66(16)
C16A C11A N1A 119.00(17)
C16B C11B C12B 120.14(15)
C16B C11B N1B 118.37(15)
C12B C11B N1B 121.47(15)
C11A C12A C13A 119.43(18)
C11B C12B C13B 119.70(16)
C14A C13A C12A 120.4(2)
C14B C13B C12B 120.17(17)
C13A C14A C15A 120.0(2)
C13B C14B C15B 119.72(17)
C14A C15A C16A 120.7(2)
C16B C15B C14B 120.57(18)
C11A C16A C15A 119.2(2)
C15B C16B C11B 119.63(17)
C32A C31A C36A 118.83(16)
C32A C31A C3A 117.92(14)
C36A C31A C3A 123.11(15)
C32B C31B C36B 119.31(16)
C32B C31B C3B 119.20(15)
C36B C31B C3B 121.49(15)
C33A C32A C31A 121.06(16)
C33B C32B C31B 120.56(17)
C34A C33A C32A 119.03(16)
C34B C33B C32B 119.02(17)
C35A C34A C33A 121.30(16)
C35A C34A Cl4A 119.93(13)
C33A C34A Cl4A 118.77(14)
C33B C34B C35B 121.80(16)
C33B C34B Cl4B 119.50(15)
C35B C34B Cl4B 118.70(15)
C34A C35A C36A 119.01(16)
C34B C35B C36B 118.66(17)
C35A C36A C31A 120.75(17)
C35B C36B C31B 120.65(16)
C1A N1A C11A 123.09(14)
C1A N1A C17A 117.71(15)
C11A N1A C17A 119.04(15)
C1B N1B C11B 124.33(13)
C1B N1B C17B 117.05(14)
C11B N1B C17B 118.51(14)

loop_
_geom_bond_atom_site_label_1
_geom_bond_atom_site_label_2
_geom_bond_distance
C1A O1A 1.2295(19)
C1A N1A 1.345(2)
C1A C2A 1.536(2)
C1B O1B 1.2298(19)
C1B N1B 1.344(2)
C1B C2B 1.532(2)
C2A O2A 1.2021(19)
C2A C3A 1.525(2)
C2B O2B 1.2027(19)
C2B C3B 1.525(2)
C3A C31A 1.502(2)
C3A Cl3A 1.7943(17)
C3B C31B 1.496(2)
C3B Cl3B 1.8121(18)
C11A C12A 1.378(2)
C11A C16A 1.387(3)
C11A N1A 1.433(2)
C11B C16B 1.387(2)
C11B C12B 1.385(2)
C11B N1B 1.430(2)
C12A C13A 1.390(3)
C12B C13B 1.387(2)
C13A C14A 1.370(3)
C13B C14B 1.382(3)
C14A C15A 1.372(4)
C14B C15B 1.381(3)
C15A C16A 1.383(3)
C15B C16B 1.380(3)
C17A N1A 1.469(2)
C17B N1B 1.471(2)
C31A C32A 1.385(2)
C31A C36A 1.388(2)
C31B C32B 1.386(2)
C31B C36B 1.393(2)
C32A C33A 1.381(2)
C32B C33B 1.386(3)
C33A C34A 1.379(2)
C33B C34B 1.376(3)
C34A C35A 1.378(3)
C34A Cl4A 1.7430(17)
C34B C35B 1.383(3)
C34B Cl4B 1.7433(18)
C35A C36A 1.386(3)
C35B C36B 1.385(2)

loop_
_geom_torsion_atom_site_label_1
_geom_torsion_atom_site_label_2
_geom_torsion_atom_site_label_3
_geom_torsion_atom_site_label_4
_geom_torsion
O1A C1A C2A O2A -120.61(18)
N1A C1A C2A O2A 53.0(2)
O1A C1A C2A C3A 48.2(2)
N1A C1A C2A C3A -138.15(15)
O1B C1B C2B O2B 123.97(17)
N1B C1B C2B O2B -51.3(2)
O1B C1B C2B C3B -47.3(2)
N1B C1B C2B C3B 137.44(15)
O2A C2A C3A C31A -10.8(2)
C1A C2A C3A C31A -179.56(13)
O2A C2A C3A Cl3A -136.72(15)
C1A C2A C3A Cl3A 54.56(16)
O2B C2B C3B C31B 9.9(2)
C1B C2B C3B C31B -178.89(13)
O2B C2B C3B Cl3B 133.92(14)
C1B C2B C3B Cl3B -54.92(15)
C16A C11A C12A C13A 1.9(3)
N1A C11A C12A C13A -179.15(17)
C16B C11B C12B C13B -2.9(2)
N1B C11B C12B C13B 179.16(15)
C11A C12A C13A C14A -0.6(3)
C11B C12B C13B C14B 2.4(3)
C12A C13A C14A C15A -1.0(4)
C12B C13B C14B C15B 0.1(3)
C13A C14A C15A C16A 1.3(4)
C13B C14B C15B C16B -2.0(3)
C12A C11A C16A C15A -1.6(3)
N1A C11A C16A C15A 179.4(2)
C14A C15A C16A C11A 0.0(4)
C14B C15B C16B C11B 1.4(3)
C12B C11B C16B C15B 1.0(3)
N1B C11B C16B C15B 179.03(17)
C2A C3A C31A C32A 92.47(18)
Cl3A C3A C31A C32A -145.06(14)
C2A C3A C31A C36A -83.2(2)
Cl3A C3A C31A C36A 39.2(2)
C2B C3B C31B C32B -121.86(17)
Cl3B C3B C31B C32B 117.47(15)
C2B C3B C31B C36B 58.6(2)
Cl3B C3B C31B C36B -62.03(19)
C36A C31A C32A C33A 0.6(3)
C3A C31A C32A C33A -175.29(16)
C36B C31B C32B C33B 0.0(3)
C3B C31B C32B C33B -179.50(16)
C31A C32A C33A C34A -1.7(3)
C31B C32B C33B C34B 0.1(3)
C32A C33A C34A C35A 1.7(3)
C32A C33A C34A Cl4A -177.96(14)
C32B C33B C34B C35B -0.5(3)
C32B C33B C34B Cl4B 179.00(14)
C33A C34A C35A C36A -0.5(3)
Cl4A C34A C35A C36A 179.13(14)
C33B C34B C35B C36B 0.8(3)
Cl4B C34B C35B C36B -178.73(14)
C34A C35A C36A C31A -0.7(3)
C32A C31A C36A C35A 0.6(3)
C3A C31A C36A C35A 176.28(16)
C34B C35B C36B C31B -0.7(3)
C32B C31B C36B C35B 0.3(3)
C3B C31B C36B C35B 179.76(15)
O1A C1A N1A C11A -177.93(16)
C2A C1A N1A C11A 9.0(2)
O1A C1A N1A C17A 6.7(3)
C2A C1A N1A C17A -166.34(15)
C12A C11A N1A C1A 56.1(2)
C16A C11A N1A C1A -124.9(2)
C12A C11A N1A C17A -128.56(19)
C16A C11A N1A C17A 50.5(2)
O1B C1B N1B C11B -178.86(16)
C2B C1B N1B C11B -4.0(2)
O1B C1B N1B C17B -2.7(3)
C2B C1B N1B C17B 172.13(16)
C16B C11B N1B C1B 130.16(18)
C12B C11B N1B C1B -51.9(2)
C16B C11B N1B C17B -46.0(2)
C12B C11B N1B C17B 132.01(18)
